data_7156397
loop_
_publ_author_name
'Chen, Kuo-Hsin'
'Chiang, Yi-Jung'
'Zhu, Jia-Liang'

_publ_section_title
;
 Rhodium-catalyzed cyclization of acceptor-substituted biphenyl
 \a-diazoketones: a study of the substitution effect on chemoselectivity.
;
_journal_issue 37
_journal_name_full 'Organic &amp; biomolecular chemistry'
_journal_page_first 8353
_journal_page_last 8364
_journal_paper_doi 10.1039/c8ob01489b
_journal_volume 16
_journal_year 2018
_chemical_formula_sum 'C20 H14 O2'
_chemical_formula_weight 286.31
_space_group_crystal_system triclinic
_space_group_IT_number 2
_space_group_name_Hall '-P 1'
_space_group_name_H-M_alt 'P -1'
_symmetry_space_group_name_Hall '-P 1'
_symmetry_space_group_name_H-M 'P -1'
_atom_sites_solution_hydrogens geom
_audit_creation_method SHELXL-2014/7
_audit_update_record
;
2017-12-28 deposited with the CCDC.
2018-08-31 downloaded from the CCDC.
;
_cell_angle_alpha 99.111(2)
_cell_angle_beta 108.530(2)
_cell_angle_gamma 102.689(2)
_cell_formula_units_Z 2
_cell_length_a 8.1025(5)
_cell_length_b 8.5681(5)
_cell_length_c 11.8342(8)
_cell_measurement_reflns_used 9771
_cell_measurement_temperature 150(2)
_cell_measurement_theta_max 26.385
_cell_measurement_theta_min 3.158
_cell_volume 736.47(8)
_computing_cell_refinement 'SAINT V7.34A (Bruker AXS, 2006)'
_computing_data_collection 'APEX2 (Bruker AXS, 2010)'
_computing_data_reduction 'SAINT V7.34A (Bruker AXS, 2006)'
_computing_molecular_graphics 'Bruker SHELXTL'
_computing_publication_material 'Bruker SHELXTL'
_computing_structure_refinement 'SHELXL-2014/7 (Sheldrick, 2014)'
_computing_structure_solution 'SHELXL-2014/7 (Sheldrick, 2014)'
_diffrn_ambient_temperature 150(2)
_diffrn_measured_fraction_theta_full 0.971
_diffrn_measured_fraction_theta_max 0.971
_diffrn_measurement_device_type 'Bruker APEX-II CCD'
_diffrn_measurement_method '\f and \w scans'
_diffrn_radiation_type MoK\a
_diffrn_radiation_wavelength 0.71073
_diffrn_reflns_av_R_equivalents 0.0331
_diffrn_reflns_av_unetI/netI 0.0213
_diffrn_reflns_Laue_measured_fraction_full 0.971
_diffrn_reflns_Laue_measured_fraction_max 0.971
_diffrn_reflns_limit_h_max 10
_diffrn_reflns_limit_h_min -10
_diffrn_reflns_limit_k_max 10
_diffrn_reflns_limit_k_min -10
_diffrn_reflns_limit_l_max 14
_diffrn_reflns_limit_l_min -14
_diffrn_reflns_number 19276
_diffrn_reflns_point_group_measured_fraction_full 0.971
_diffrn_reflns_point_group_measured_fraction_max 0.971
_diffrn_reflns_theta_full 25.242
_diffrn_reflns_theta_max 26.398
_diffrn_reflns_theta_min 3.159
_exptl_absorpt_coefficient_mu 0.082
_exptl_absorpt_correction_T_max 0.9281
_exptl_absorpt_correction_T_min 0.7784
_exptl_absorpt_correction_type multi-scan
_exptl_absorpt_process_details 'SADABS V2012/1 (Bruker AXS Inc.)'
_exptl_crystal_colour yellow
_exptl_crystal_density_diffrn 1.291
_exptl_crystal_description parallelepiped
_exptl_crystal_F_000 300
_exptl_crystal_size_max 0.490
_exptl_crystal_size_mid 0.460
_exptl_crystal_size_min 0.110
_refine_diff_density_max 0.250
_refine_diff_density_min -0.232
_refine_diff_density_rms 0.050
_refine_ls_extinction_coef 0.028(7)
_refine_ls_extinction_expression Fc^*^=kFc[1+0.001xFc^2^\l^3^/sin(2\q)]^-1/4^
_refine_ls_extinction_method 'SHELXL-2014/7 (Sheldrick 2014'
_refine_ls_goodness_of_fit_ref 0.999
_refine_ls_hydrogen_treatment constr
_refine_ls_matrix_type full
_refine_ls_number_parameters 200
_refine_ls_number_reflns 2928
_refine_ls_number_restraints 0
_refine_ls_restrained_S_all 0.999
_refine_ls_R_factor_all 0.0664
_refine_ls_R_factor_gt 0.0496
_refine_ls_shift/su_max 0.000
_refine_ls_shift/su_mean 0.000
_refine_ls_structure_factor_coef Fsqd
_refine_ls_weighting_details 'w=1/[\s^2^(Fo^2^)+(0.0878P)^2^+0.4847P] where P=(Fo^2^+2Fc^2^)/3'
_refine_ls_weighting_scheme calc
_refine_ls_wR_factor_gt 0.1317
_refine_ls_wR_factor_ref 0.1578
_reflns_Friedel_coverage 0.000
_reflns_number_gt 2342
_reflns_number_total 2928
_reflns_threshold_expression 'I > 2\s(I)'
_cod_data_source_file c8ob01489b2.cif
_cod_data_source_block 992
_cod_depositor_comments 'Adding full bibliography for 7156397--7156398.cif.'
_cod_database_code 7156397
_shelx_shelxl_version_number 2014/7
_shelx_space_group_comment
; 
The symmetry employed for this shelxl refinement is uniquely defined 
by the following loop, which should always be used as a source of 
symmetry information in preference to the above space-group names. 
They are only intended as comments. 
;
_shelx_estimated_absorpt_t_min 0.961
_shelx_estimated_absorpt_t_max 0.991

loop_
_space_group_symop_operation_xyz
'x, y, z'
'-x, -y, -z'

loop_
_atom_site_label
_atom_site_type_symbol
_atom_site_fract_x
_atom_site_fract_y
_atom_site_fract_z
_atom_site_U_iso_or_equiv
_atom_site_adp_type
_atom_site_occupancy
_atom_site_site_symmetry_order
_atom_site_calc_flag
_atom_site_refinement_flags_posn
_atom_site_refinement_flags_adp
O1 O 0.44465(18) 0.63184(16) 0.16316(12) 0.0329(3) Uani 1 1 d . .
O2 O 0.68217(19) 0.91066(17) 0.41857(12) 0.0394(4) Uani 1 1 d . .
C1 C 0.3636(3) 0.6597(2) 0.44970(18) 0.0332(4) Uani 1 1 d . .
H1A H 0.4291 0.7717 0.4903 0.040 Uiso 1 1 calc R U
C2 C 0.2738(3) 0.5611(3) 0.5071(2) 0.0420(5) Uani 1 1 d . .
H2A H 0.2785 0.6056 0.5872 0.050 Uiso 1 1 calc R U
C3 C 0.1771(3) 0.3977(3) 0.4474(2) 0.0431(5) Uani 1 1 d . .
H3A H 0.1153 0.3307 0.4867 0.052 Uiso 1 1 calc R U
C4 C 0.1706(3) 0.3323(2) 0.3314(2) 0.0412(5) Uani 1 1 d . .
H4A H 0.1040 0.2204 0.2909 0.049 Uiso 1 1 calc R U
C5 C 0.2602(3) 0.4286(2) 0.27386(19) 0.0328(4) Uani 1 1 d . .
H5A H 0.2560 0.3826 0.1941 0.039 Uiso 1 1 calc R U
C6 C 0.3574(2) 0.5938(2) 0.33238(16) 0.0255(4) Uani 1 1 d . .
C7 C 0.4450(2) 0.6916(2) 0.26408(16) 0.0252(4) Uani 1 1 d . .
C8 C 0.5566(2) 0.8746(2) 0.32014(16) 0.0279(4) Uani 1 1 d . .
C9 C 0.5260(2) 0.9913(2) 0.24037(16) 0.0279(4) Uani 1 1 d . .
C10 C 0.6790(3) 1.1037(2) 0.23946(19) 0.0350(4) Uani 1 1 d . .
H10A H 0.7968 1.1101 0.2938 0.042 Uiso 1 1 calc R U
C11 C 0.6590(3) 1.2058(2) 0.1593(2) 0.0401(5) Uani 1 1 d . .
H11A H 0.7629 1.2831 0.1593 0.048 Uiso 1 1 calc R U
C12 C 0.4877(3) 1.1949(2) 0.0792(2) 0.0397(5) Uani 1 1 d . .
H12A H 0.4745 1.2630 0.0228 0.048 Uiso 1 1 calc R U
C13 C 0.3344(3) 1.0848(2) 0.08073(18) 0.0349(4) Uani 1 1 d . .
H13A H 0.2173 1.0790 0.0257 0.042 Uiso 1 1 calc R U
C14 C 0.3508(2) 0.9828(2) 0.16241(16) 0.0278(4) Uani 1 1 d . .
C15 C 0.1870(2) 0.8767(2) 0.17288(16) 0.0267(4) Uani 1 1 d . .
C16 C 0.0568(3) 0.7518(2) 0.07396(18) 0.0345(4) Uani 1 1 d . .
H16A H 0.0708 0.7331 -0.0033 0.041 Uiso 1 1 calc R U
C17 C -0.0929(3) 0.6549(3) 0.0886(2) 0.0409(5) Uani 1 1 d . .
H17A H -0.1801 0.5688 0.0215 0.049 Uiso 1 1 calc R U
C18 C -0.1159(3) 0.6831(3) 0.2002(2) 0.0410(5) Uani 1 1 d . .
H18A H -0.2188 0.6165 0.2095 0.049 Uiso 1 1 calc R U
C19 C 0.0104(3) 0.8078(3) 0.2981(2) 0.0382(5) Uani 1 1 d . .
H19A H -0.0064 0.8282 0.3744 0.046 Uiso 1 1 calc R U
C20 C 0.1621(3) 0.9034(2) 0.28481(17) 0.0312(4) Uani 1 1 d . .
H20A H 0.2499 0.9878 0.3528 0.037 Uiso 1 1 calc R U

loop_
_atom_site_aniso_label
_atom_site_aniso_U_11
_atom_site_aniso_U_22
_atom_site_aniso_U_33
_atom_site_aniso_U_23
_atom_site_aniso_U_13
_atom_site_aniso_U_12
O1 0.0326(7) 0.0332(7) 0.0332(7) 0.0065(5) 0.0133(6) 0.0096(5)
O2 0.0336(7) 0.0399(8) 0.0321(7) 0.0103(6) 0.0007(6) 0.0016(6)
C1 0.0356(10) 0.0294(9) 0.0365(10) 0.0105(8) 0.0131(8) 0.0114(8)
C2 0.0520(13) 0.0471(12) 0.0390(11) 0.0204(9) 0.0231(10) 0.0215(10)
C3 0.0434(11) 0.0435(11) 0.0560(13) 0.0297(10) 0.0253(10) 0.0164(9)
C4 0.0381(11) 0.0290(9) 0.0581(13) 0.0163(9) 0.0176(10) 0.0090(8)
C5 0.0317(9) 0.0266(9) 0.0404(10) 0.0083(8) 0.0126(8) 0.0098(7)
C6 0.0229(8) 0.0245(8) 0.0306(9) 0.0101(7) 0.0078(7) 0.0103(7)
C7 0.0212(8) 0.0261(8) 0.0282(9) 0.0077(7) 0.0061(6) 0.0101(6)
C8 0.0261(8) 0.0292(9) 0.0279(9) 0.0072(7) 0.0096(7) 0.0068(7)
C9 0.0331(9) 0.0241(8) 0.0262(8) 0.0054(7) 0.0111(7) 0.0079(7)
C10 0.0346(10) 0.0306(9) 0.0387(10) 0.0068(8) 0.0156(8) 0.0057(8)
C11 0.0504(12) 0.0298(9) 0.0491(12) 0.0125(9) 0.0305(10) 0.0088(9)
C12 0.0625(13) 0.0314(9) 0.0410(11) 0.0177(8) 0.0304(10) 0.0211(9)
C13 0.0460(11) 0.0338(9) 0.0337(10) 0.0141(8) 0.0172(9) 0.0208(9)
C14 0.0351(9) 0.0238(8) 0.0284(9) 0.0068(7) 0.0139(7) 0.0124(7)
C15 0.0280(8) 0.0265(8) 0.0286(9) 0.0099(7) 0.0080(7) 0.0147(7)
C16 0.0327(9) 0.0375(10) 0.0319(9) 0.0077(8) 0.0075(8) 0.0144(8)
C17 0.0280(9) 0.0369(10) 0.0496(12) 0.0094(9) 0.0037(8) 0.0102(8)
C18 0.0271(9) 0.0420(11) 0.0610(14) 0.0218(10) 0.0177(9) 0.0148(8)
C19 0.0367(10) 0.0427(11) 0.0466(11) 0.0191(9) 0.0211(9) 0.0191(9)
C20 0.0317(9) 0.0320(9) 0.0323(9) 0.0099(7) 0.0109(7) 0.0139(7)

loop_
_atom_type_symbol
_atom_type_description
_atom_type_scat_dispersion_real
_atom_type_scat_dispersion_imag
_atom_type_scat_source
C C 0.0033 0.0016 'International Tables Vol C Tables 4.2.6.8 and 6.1.1.4'
H H 0.0000 0.0000 'International Tables Vol C Tables 4.2.6.8 and 6.1.1.4'
O O 0.0106 0.0060 'International Tables Vol C Tables 4.2.6.8 and 6.1.1.4'

loop_
_geom_angle_atom_site_label_1
_geom_angle_atom_site_label_2
_geom_angle_atom_site_label_3
_geom_angle
C2 C1 C6 119.86(18)
C2 C1 H1A 120.1
C6 C1 H1A 120.1
C1 C2 C3 120.09(19)
C1 C2 H2A 120.0
C3 C2 H2A 120.0
C4 C3 C2 120.20(18)
C4 C3 H3A 119.9
C2 C3 H3A 119.9
C5 C4 C3 120.25(19)
C5 C4 H4A 119.9
C3 C4 H4A 119.9
C4 C5 C6 120.29(18)
C4 C5 H5A 119.9
C6 C5 H5A 119.9
C1 C6 C5 119.32(17)
C1 C6 C7 123.09(15)
C5 C6 C7 117.56(16)
O1 C7 C6 122.78(15)
O1 C7 C8 115.16(15)
C6 C7 C8 121.90(14)
O2 C8 C9 123.16(16)
O2 C8 C7 118.45(16)
C9 C8 C7 117.41(15)
C10 C9 C14 120.63(17)
C10 C9 C8 117.60(17)
C14 C9 C8 121.64(16)
C11 C10 C9 119.97(19)
C11 C10 H10A 120.0
C9 C10 H10A 120.0
C10 C11 C12 119.96(19)
C10 C11 H11A 120.0
C12 C11 H11A 120.0
C11 C12 C13 120.37(18)
C11 C12 H12A 119.8
C13 C12 H12A 119.8
C14 C13 C12 120.71(19)
C14 C13 H13A 119.6
C12 C13 H13A 119.6
C13 C14 C9 118.29(17)
C13 C14 C15 120.90(17)
C9 C14 C15 120.67(16)
C20 C15 C16 118.93(17)
C20 C15 C14 118.94(16)
C16 C15 C14 122.13(16)
C15 C16 C17 120.01(18)
C15 C16 H16A 120.0
C17 C16 H16A 120.0
C18 C17 C16 120.37(19)
C18 C17 H17A 119.8
C16 C17 H17A 119.8
C17 C18 C19 120.14(19)
C17 C18 H18A 119.9
C19 C18 H18A 119.9
C18 C19 C20 119.82(19)
C18 C19 H19A 120.1
C20 C19 H19A 120.1
C15 C20 C19 120.71(18)
C15 C20 H20A 119.6
C19 C20 H20A 119.6

loop_
_geom_bond_atom_site_label_1
_geom_bond_atom_site_label_2
_geom_bond_distance
O1 C7 1.222(2)
O2 C8 1.217(2)
C1 C2 1.389(3)
C1 C6 1.394(3)
C1 H1A 0.9500
C2 C3 1.387(3)
C2 H2A 0.9500
C3 C4 1.378(3)
C3 H3A 0.9500
C4 C5 1.379(3)
C4 H4A 0.9500
C5 C6 1.399(2)
C5 H5A 0.9500
C6 C7 1.476(2)
C7 C8 1.543(2)
C8 C9 1.487(3)
C9 C10 1.398(3)
C9 C14 1.404(3)
C10 C11 1.385(3)
C10 H10A 0.9500
C11 C12 1.383(3)
C11 H11A 0.9500
C12 C13 1.392(3)
C12 H12A 0.9500
C13 C14 1.397(3)
C13 H13A 0.9500
C14 C15 1.488(2)
C15 C20 1.393(3)
C15 C16 1.397(3)
C16 C17 1.388(3)
C16 H16A 0.9500
C17 C18 1.383(3)
C17 H17A 0.9500
C18 C19 1.380(3)
C18 H18A 0.9500
C19 C20 1.389(3)
C19 H19A 0.9500
C20 H20A 0.9500
